data_7050467
loop_
_publ_author_name
'Carlucci, Lucia'
'Ciani, Gianfranco'
'Proserpio, Davide M.'
'Rizzato, Silvia'

_publ_section_title
;
 Silver(i) polymeric coordination frameworks assembled with the new
 multimodal ligand 2,2'-azobispyrazine
;
_journal_issue 3
_journal_name_full 'New Journal of Chemistry'
_journal_page_first 483
_journal_paper_doi 10.1039/b209580g
_journal_volume 27
_journal_year 2003
_chemical_formula_sum 'C16 H12 Ag Cl N12 O4'
_chemical_formula_weight 579.70
_space_group_IT_number 14
_symmetry_cell_setting monoclinic
_symmetry_Int_Tables_number 14
_symmetry_space_group_name_Hall '-P 2ybc'
_symmetry_space_group_name_H-M 'P 1 21/c 1'
_atom_sites_solution_hydrogens geom
_atom_sites_solution_primary direct
_atom_sites_solution_secondary difmap
_cell_angle_alpha 90.00
_cell_angle_beta 105.11(2)
_cell_angle_gamma 90.00
_cell_formula_units_Z 4
_cell_length_a 11.8840(10)
_cell_length_b 9.5010(10)
_cell_length_c 19.445(2)
_cell_measurement_reflns_used 5343
_cell_measurement_temperature 293(2)
_cell_measurement_theta_max 24.
_cell_measurement_theta_min 3.
_cell_volume 2119.6(4)
_computing_molecular_graphics SCHAKAL
_computing_structure_refinement 'SHELXL-97 (Sheldrick, 1997)'
_computing_structure_solution SIR92
_diffrn_ambient_temperature 293(2)
_diffrn_detector_type CCD_plate
_diffrn_measured_fraction_theta_full 0.999
_diffrn_measured_fraction_theta_max 0.999
_diffrn_measurement_device SMART
_diffrn_measurement_method omega-scan
_diffrn_radiation_monochromator graphite
_diffrn_radiation_source 'fine-focus sealed tube'
_diffrn_radiation_type MoK\a
_diffrn_radiation_wavelength 0.71073
_diffrn_reflns_av_R_equivalents 0.0359
_diffrn_reflns_av_sigmaI/netI 0.0338
_diffrn_reflns_limit_h_max 13
_diffrn_reflns_limit_h_min -13
_diffrn_reflns_limit_k_max 10
_diffrn_reflns_limit_k_min -10
_diffrn_reflns_limit_l_max 21
_diffrn_reflns_limit_l_min -21
_diffrn_reflns_number 11555
_diffrn_reflns_theta_full 23.27
_diffrn_reflns_theta_max 23.27
_diffrn_reflns_theta_min 1.77
_diffrn_standards_decay_% 0
_exptl_absorpt_coefficient_mu 1.131
_exptl_absorpt_correction_T_max 1.00
_exptl_absorpt_correction_T_min 0.623
_exptl_absorpt_correction_type sadabs
_exptl_crystal_colour 'dark red'
_exptl_crystal_density_diffrn 1.817
_exptl_crystal_density_method 'not measured'
_exptl_crystal_description column
_exptl_crystal_F_000 1152
_exptl_crystal_size_max 0.40
_exptl_crystal_size_mid 0.30
_exptl_crystal_size_min 0.26
_refine_diff_density_max 0.313
_refine_diff_density_min -0.236
_refine_diff_density_rms 0.055
_refine_ls_extinction_method none
_refine_ls_goodness_of_fit_all 0.925
_refine_ls_hydrogen_treatment mixed
_refine_ls_matrix_type full
_refine_ls_number_parameters 307
_refine_ls_number_reflns 3045
_refine_ls_number_restraints 6
_refine_ls_restrained_S_all 0.930
_refine_ls_R_factor_all 0.0272
_refine_ls_R_factor_obs 0.0226
_refine_ls_shift/su_max 0.001
_refine_ls_shift/su_mean 0.000
_refine_ls_structure_factor_coef Fsqd
_refine_ls_weighting_details 'calc w=1/[\s^2^(Fo^2^)+(0.0270P)^2^+0.0000P] where P=(Fo^2^+2Fc^2^)/3'
_refine_ls_weighting_scheme calc
_refine_ls_wR_factor_all 0.0531
_refine_ls_wR_factor_obs 0.0523
_reflns_number_observed 2535
_reflns_number_total 3045
_reflns_observed_criterion >2sigma(I)
_cod_data_source_file b209580g.txt
_cod_data_source_block compound_1
_cod_original_sg_symbol_H-M P21/c
_cod_database_code 7050467
_diffrn_measurement_domega 0.30
_diffrn_measurement_rtime 20

loop_
_symmetry_equiv_pos_as_xyz
'x, y, z'
'-x, y+1/2, -z+1/2'
'-x, -y, -z'
'x, -y-1/2, z-1/2'

loop_
_atom_site_label
_atom_site_type_symbol
_atom_site_fract_x
_atom_site_fract_y
_atom_site_fract_z
_atom_site_U_iso_or_equiv
_atom_site_adp_type
_atom_site_occupancy
_atom_site_symmetry_multiplicity
_atom_site_calc_flag
_atom_site_refinement_flags
_atom_site_disorder_assembly
_atom_site_disorder_group
Ag Ag 0.120844(19) 0.15829(2) 0.119706(10) 0.04506(9) Uani 1 1 d . . .
N1 N 0.08731(19) 0.1420(2) -0.05044(11) 0.0394(5) Uani 1 1 d . . .
N2 N 0.15365(19) 0.1017(2) 0.00700(11) 0.0389(5) Uani 1 1 d . . .
C11 C 0.0011(2) 0.2410(3) -0.04164(13) 0.0357(6) Uani 1 1 d . . .
N12 N -0.02504(19) 0.2528(2) 0.02060(11) 0.0406(5) Uani 1 1 d . . .
C13 C -0.1091(3) 0.3455(3) 0.02231(15) 0.0498(7) Uani 1 1 d . . .
H13 H -0.1312 0.3574 0.0644 0.060 Uiso 1 1 calc R . .
C14 C -0.1640(3) 0.4242(3) -0.03688(16) 0.0555(8) Uani 1 1 d . . .
H14 H -0.2220 0.4872 -0.0331 0.067 Uiso 1 1 calc R . .
N15 N -0.1372(2) 0.4130(3) -0.09889(13) 0.0547(7) Uani 1 1 d . . .
C16 C -0.0530(3) 0.3204(3) -0.10014(14) 0.0463(7) Uani 1 1 d . . .
H16 H -0.0302 0.3092 -0.1421 0.056 Uiso 1 1 calc R . .
C21 C 0.2424(2) 0.0054(3) -0.00070(14) 0.0380(6) Uani 1 1 d . . .
N22 N 0.2942(2) -0.0605(3) 0.05969(12) 0.0508(6) Uani 1 1 d . . .
C23 C 0.3779(3) -0.1507(3) 0.05517(17) 0.0580(8) Uani 1 1 d . . .
H23 H 0.4170 -0.2000 0.0957 0.070 Uiso 1 1 calc R . .
C24 C 0.4084(3) -0.1731(3) -0.00798(18) 0.0582(8) Uani 1 1 d . . .
H24 H 0.4661 -0.2389 -0.0086 0.070 Uiso 1 1 calc R . .
N25 N 0.3586(2) -0.1045(3) -0.06783(13) 0.0542(6) Uani 1 1 d . . .
C26 C 0.2751(2) -0.0143(3) -0.06339(14) 0.0467(7) Uani 1 1 d . . .
H26 H 0.2376 0.0370 -0.1036 0.056 Uiso 1 1 calc R . .
N3 N -0.10138(19) -0.1636(2) 0.28759(11) 0.0357(5) Uani 1 1 d . . .
N4 N -0.18884(19) -0.1007(2) 0.25095(11) 0.0404(5) Uani 1 1 d . . .
C31 C 0.0025(2) -0.1393(3) 0.26508(13) 0.0325(6) Uani 1 1 d . . .
N32 N 0.09138(18) -0.2212(2) 0.29755(11) 0.0386(5) Uani 1 1 d . . .
C33 C 0.1904(2) -0.2018(3) 0.27882(15) 0.0432(7) Uani 1 1 d . . .
H33 H 0.2548 -0.2570 0.2999 0.052 Uiso 1 1 calc R . .
C34 C 0.2006(2) -0.1015(3) 0.22862(14) 0.0425(7) Uani 1 1 d . . .
H34 H 0.2713 -0.0918 0.2170 0.051 Uiso 1 1 calc R . .
N35 N 0.11145(18) -0.0191(2) 0.19687(11) 0.0369(5) Uani 1 1 d . . .
C36 C 0.0118(2) -0.0378(3) 0.21565(13) 0.0354(6) Uani 1 1 d . . .
H36 H -0.0523 0.0182 0.1952 0.043 Uiso 1 1 calc R . .
C41 C -0.2921(2) -0.1216(3) 0.27431(14) 0.0395(7) Uani 1 1 d . . .
N42 N -0.29148(19) -0.2028(2) 0.33034(12) 0.0448(6) Uani 1 1 d . . .
C43 C -0.3904(3) -0.2075(4) 0.34976(16) 0.0587(9) Uani 1 1 d . . .
H43 H -0.3947 -0.2624 0.3886 0.070 Uiso 1 1 calc R . .
C44 C -0.4869(3) -0.1327(4) 0.31371(19) 0.0748(11) Uani 1 1 d . . .
H44 H -0.5531 -0.1354 0.3307 0.090 Uiso 1 1 calc R . .
N45 N -0.4903(2) -0.0569(4) 0.25579(15) 0.0776(9) Uani 1 1 d . . .
C46 C -0.3906(3) -0.0527(3) 0.23642(16) 0.0575(8) Uani 1 1 d . . .
H46 H -0.3876 -0.0017 0.1961 0.069 Uiso 1 1 calc R . .
Cl Cl -0.30321(7) -0.39108(8) 0.09841(4) 0.0528(2) Uani 1 1 d D . .
O1 O -0.3173(2) -0.3241(2) 0.03083(12) 0.0795(7) Uani 1 1 d D . .
O2 O -0.1832(2) -0.3829(3) 0.13750(15) 0.1016(9) Uani 1 1 d D . .
O3 O -0.3315(2) -0.5361(2) 0.08708(13) 0.0859(8) Uani 1 1 d D . .
O4 O -0.3741(3) -0.3272(3) 0.13631(16) 0.1126(11) Uani 1 1 d D . .

loop_
_atom_site_aniso_label
_atom_site_aniso_U_11
_atom_site_aniso_U_22
_atom_site_aniso_U_33
_atom_site_aniso_U_23
_atom_site_aniso_U_13
_atom_site_aniso_U_12
Ag 0.05022(15) 0.05316(15) 0.03297(13) 0.00431(10) 0.01296(10) -0.00248(11)
N1 0.0410(13) 0.0434(13) 0.0341(13) -0.0017(11) 0.0103(11) 0.0028(11)
N2 0.0409(13) 0.0423(13) 0.0350(13) 0.0031(10) 0.0126(11) 0.0035(11)
C11 0.0372(16) 0.0366(15) 0.0324(15) -0.0030(12) 0.0073(12) -0.0015(13)
N12 0.0426(14) 0.0472(14) 0.0337(13) 0.0005(10) 0.0129(11) 0.0053(12)
C13 0.0506(18) 0.0606(19) 0.0422(17) -0.0025(15) 0.0193(14) 0.0108(16)
C14 0.055(2) 0.058(2) 0.054(2) 0.0016(16) 0.0147(16) 0.0194(16)
N15 0.0640(17) 0.0551(15) 0.0450(15) 0.0082(12) 0.0143(13) 0.0202(14)
C16 0.0554(19) 0.0514(18) 0.0332(15) 0.0010(14) 0.0135(14) 0.0078(16)
C21 0.0370(16) 0.0394(15) 0.0374(16) -0.0017(12) 0.0095(13) 0.0011(13)
N22 0.0527(16) 0.0587(16) 0.0403(14) 0.0035(12) 0.0112(12) 0.0127(13)
C23 0.053(2) 0.064(2) 0.0520(19) 0.0083(16) 0.0052(15) 0.0167(17)
C24 0.0473(19) 0.056(2) 0.071(2) -0.0074(17) 0.0152(17) 0.0128(16)
N25 0.0527(16) 0.0603(16) 0.0528(16) -0.0023(13) 0.0195(13) 0.0122(14)
C26 0.0486(18) 0.0515(18) 0.0408(17) 0.0018(14) 0.0133(14) 0.0075(15)
N3 0.0326(13) 0.0414(12) 0.0347(12) -0.0017(10) 0.0117(10) -0.0018(11)
N4 0.0349(14) 0.0484(13) 0.0400(13) 0.0007(11) 0.0134(11) -0.0002(11)
C31 0.0325(15) 0.0355(14) 0.0311(14) -0.0037(11) 0.0113(12) -0.0029(12)
N32 0.0347(14) 0.0418(13) 0.0396(13) 0.0055(11) 0.0102(11) 0.0007(11)
C33 0.0323(16) 0.0466(16) 0.0495(17) 0.0078(14) 0.0085(13) 0.0059(13)
C34 0.0340(16) 0.0505(17) 0.0459(17) 0.0039(14) 0.0157(13) 0.0001(14)
N35 0.0339(13) 0.0430(13) 0.0364(12) 0.0033(10) 0.0138(10) 0.0001(11)
C36 0.0339(16) 0.0371(14) 0.0361(15) 0.0017(12) 0.0105(12) 0.0045(13)
C41 0.0337(16) 0.0491(17) 0.0377(16) -0.0036(13) 0.0128(13) 0.0000(13)
N42 0.0353(14) 0.0585(15) 0.0438(14) 0.0026(12) 0.0159(11) 0.0012(11)
C43 0.0411(19) 0.090(2) 0.0516(19) 0.0070(17) 0.0239(16) -0.0013(17)
C44 0.037(2) 0.128(3) 0.067(2) 0.006(2) 0.0262(17) 0.010(2)
N45 0.0406(17) 0.125(3) 0.070(2) 0.0204(19) 0.0203(15) 0.0230(17)
C46 0.046(2) 0.080(2) 0.0483(18) 0.0106(17) 0.0153(15) 0.0114(17)
Cl 0.0534(5) 0.0486(4) 0.0599(5) 0.0025(4) 0.0211(4) 0.0048(4)
O1 0.0889(18) 0.0782(17) 0.0715(16) 0.0264(13) 0.0211(14) 0.0048(14)
O2 0.0619(18) 0.124(2) 0.104(2) 0.0267(18) -0.0037(15) -0.0124(16)
O3 0.110(2) 0.0548(14) 0.102(2) -0.0034(14) 0.0438(17) -0.0125(14)
O4 0.132(3) 0.113(2) 0.114(2) -0.0157(18) 0.070(2) 0.041(2)

loop_
_atom_type_symbol
_atom_type_description
_atom_type_scat_dispersion_real
_atom_type_scat_dispersion_imag
_atom_type_scat_source
C C 0.0033 0.0016 'International Tables Vol C Tables 4.2.6.8 and 6.1.1.4'
H H 0.0000 0.0000 'International Tables Vol C Tables 4.2.6.8 and 6.1.1.4'
N N 0.0061 0.0033 'International Tables Vol C Tables 4.2.6.8 and 6.1.1.4'
O O 0.0106 0.0060 'International Tables Vol C Tables 4.2.6.8 and 6.1.1.4'
Cl Cl 0.1484 0.1585 'International Tables Vol C Tables 4.2.6.8 and 6.1.1.4'
Ag Ag -0.8971 1.1015 'International Tables Vol C Tables 4.2.6.8 and 6.1.1.4'

loop_
_geom_angle_atom_site_label_1
_geom_angle_atom_site_label_2
_geom_angle_atom_site_label_3
_geom_angle
_geom_angle_site_symmetry_1
_geom_angle_site_symmetry_3
_geom_angle_publ_flag
N35 Ag N2 119.09(7) . . ?
N35 Ag N42 108.73(8) . 2 ?
N2 Ag N42 99.93(8) . 2 ?
N35 Ag N12 130.92(7) . . ?
N2 Ag N12 66.69(7) . . ?
N42 Ag N12 118.37(8) 2 . ?
N35 Ag N3 89.78(7) . 2 ?
N2 Ag N3 150.91(7) . 2 ?
N42 Ag N3 64.42(7) 2 2 ?
N12 Ag N3 98.09(7) . 2 ?
N2 N1 C11 113.5(2) . . ?
N1 N2 C21 114.4(2) . . ?
N1 N2 Ag 122.46(17) . . ?
C21 N2 Ag 122.75(16) . . ?
N12 C11 C16 122.4(2) . . ?
N12 C11 N1 120.5(2) . . ?
C16 C11 N1 117.1(2) . . ?
C11 N12 C13 115.5(2) . . ?
C11 N12 Ag 114.00(17) . . ?
C13 N12 Ag 127.77(17) . . ?
N12 C13 C14 121.9(3) . . ?
N12 C13 H13 119.1 . . ?
C14 C13 H13 119.1 . . ?
N15 C14 C13 122.5(3) . . ?
N15 C14 H14 118.7 . . ?
C13 C14 H14 118.7 . . ?
C14 N15 C16 115.3(2) . . ?
N15 C16 C11 122.4(3) . . ?
N15 C16 H16 118.8 . . ?
C11 C16 H16 118.8 . . ?
N22 C21 C26 122.8(2) . . ?
N22 C21 N2 113.0(2) . . ?
C26 C21 N2 124.1(2) . . ?
C21 N22 C23 115.2(2) . . ?
N22 C23 C24 122.0(3) . . ?
N22 C23 H23 119.0 . . ?
C24 C23 H23 119.0 . . ?
N25 C24 C23 122.7(3) . . ?
N25 C24 H24 118.6 . . ?
C23 C24 H24 118.6 . . ?
C26 N25 C24 115.3(3) . . ?
N25 C26 C21 121.9(3) . . ?
N25 C26 H26 119.0 . . ?
C21 C26 H26 119.0 . . ?
N4 N3 C31 113.8(2) . . ?
N4 N3 Ag 120.70(16) . 2_545 ?
C31 N3 Ag 124.93(16) . 2_545 ?
N3 N4 C41 114.1(2) . . ?
N32 C31 C36 122.6(2) . . ?
N32 C31 N3 113.7(2) . . ?
C36 C31 N3 123.7(2) . . ?
C31 N32 C33 115.9(2) . . ?
N32 C33 C34 122.1(2) . . ?
N32 C33 H33 119.0 . . ?
C34 C33 H33 119.0 . . ?
N35 C34 C33 121.6(2) . . ?
N35 C34 H34 119.2 . . ?
C33 C34 H34 119.2 . . ?
C34 N35 C36 116.6(2) . . ?
C34 N35 Ag 124.78(17) . . ?
C36 N35 Ag 118.47(17) . . ?
N35 C36 C31 121.2(2) . . ?
N35 C36 H36 119.4 . . ?
C31 C36 H36 119.4 . . ?
N42 C41 C46 122.4(2) . . ?
N42 C41 N4 121.2(2) . . ?
C46 C41 N4 116.4(2) . . ?
C43 N42 C41 115.8(2) . . ?
C43 N42 Ag 125.8(2) . 2_545 ?
C41 N42 Ag 118.18(16) . 2_545 ?
N42 C43 C44 121.4(3) . . ?
N42 C43 H43 119.3 . . ?
C44 C43 H43 119.3 . . ?
N45 C44 C43 123.3(3) . . ?
N45 C44 H44 118.3 . . ?
C43 C44 H44 118.3 . . ?
C44 N45 C46 115.0(3) . . ?
N45 C46 C41 121.9(3) . . ?
N45 C46 H46 119.0 . . ?
C41 C46 H46 119.0 . . ?
O4 Cl O3 110.67(18) . . ?
O4 Cl O1 110.45(17) . . ?
O3 Cl O1 108.83(15) . . ?
O4 Cl O2 110.5(2) . . ?
O3 Cl O2 107.28(17) . . ?
O1 Cl O2 109.00(16) . . ?

loop_
_geom_bond_atom_site_label_1
_geom_bond_atom_site_label_2
_geom_bond_distance
_geom_bond_site_symmetry_2
_geom_bond_publ_flag
Ag N35 2.278(2) . ?
Ag N2 2.385(2) . ?
Ag N42 2.402(2) 2 ?
Ag N12 2.405(2) . ?
Ag N3 2.526(2) 2 ?
N1 N2 1.248(3) . ?
N1 C11 1.433(3) . ?
N2 C21 1.434(3) . ?
C11 N12 1.331(3) . ?
C11 C16 1.377(4) . ?
N12 C13 1.338(3) . ?
C13 C14 1.385(4) . ?
C13 H13 0.9300 . ?
C14 N15 1.330(4) . ?
C14 H14 0.9300 . ?
N15 C16 1.337(4) . ?
C16 H16 0.9300 . ?
C21 N22 1.332(3) . ?
C21 C26 1.385(4) . ?
N22 C23 1.333(4) . ?
C23 C24 1.384(4) . ?
C23 H23 0.9300 . ?
C24 N25 1.331(4) . ?
C24 H24 0.9300 . ?
N25 C26 1.330(3) . ?
C26 H26 0.9300 . ?
N3 N4 1.249(3) . ?
N3 C31 1.432(3) . ?
N3 Ag 2.526(2) 2_545 ?
N4 C41 1.429(3) . ?
C31 N32 1.331(3) . ?
C31 C36 1.386(3) . ?
N32 C33 1.333(3) . ?
C33 C34 1.392(4) . ?
C33 H33 0.9300 . ?
C34 N35 1.333(3) . ?
C34 H34 0.9300 . ?
N35 C36 1.339(3) . ?
C36 H36 0.9300 . ?
C41 N42 1.334(3) . ?
C41 C46 1.375(4) . ?
N42 C43 1.326(3) . ?
N42 Ag 2.402(2) 2_545 ?
C43 C44 1.375(4) . ?
C43 H43 0.9300 . ?
C44 N45 1.329(4) . ?
C44 H44 0.9300 . ?
N45 C46 1.335(4) . ?
C46 H46 0.9300 . ?
Cl O4 1.395(2) . ?
Cl O3 1.422(2) . ?
Cl O1 1.430(2) . ?
Cl O2 1.432(2) . ?
